data_1546508
loop_
_publ_author_name
'McKinnie, Shaun M. K.'
'Wang, Wang'
'Fischer, Conrad'
'McDonald, Tyler'
'Kalin, Kevin R.'
'Iturrioz, Xavier'
'Llorens-Cortes, Catherine'
'Oudit, Gavin Y.'
'Vederas, John C.'

_publ_section_title
;
 Synthetic Modification within the &quot;RPRL&quot; Region of Apelin
 Peptides: Impact on Cardiovascular Activity and Stability to Neprilysin
 and Plasma Degradation.
;
_journal_issue 14
_journal_name_full 'Journal of medicinal chemistry'
_journal_page_first 6408
_journal_page_last 6427
_journal_paper_doi 10.1021/acs.jmedchem.7b00723
_journal_volume 60
_journal_year 2017
_chemical_absolute_configuration ad
_chemical_formula_moiety 'C31 H32 N6 Ni O3'
_chemical_formula_sum 'C31 H32 N6 Ni O3'
_chemical_formula_weight 595.33
_space_group_crystal_system monoclinic
_space_group_IT_number 4
_space_group_name_Hall 'P 2yb'
_space_group_name_H-M_alt 'P 1 21 1'
_symmetry_space_group_name_Hall 'P 2yb'
_symmetry_space_group_name_H-M 'P 1 21 1'
_atom_sites_solution_hydrogens geom
_audit_creation_method SHELXL-2014/7
_cell_angle_alpha 90
_cell_angle_beta 90.2639(5)
_cell_angle_gamma 90
_cell_formula_units_Z 4
_cell_length_a 10.0992(3)
_cell_length_b 20.5006(7)
_cell_length_c 13.5700(5)
_cell_measurement_reflns_used 9889
_cell_measurement_temperature 193(2)
_cell_measurement_theta_max 21.99
_cell_measurement_theta_min 2.25
_cell_volume 2809.50(16)
_computing_cell_refinement 'Bruker SAINT'
_computing_data_collection 'Bruker APEX2'
_computing_data_reduction 'Bruker SAINT'
_computing_molecular_graphics 'Bruker SHELXTL'
_computing_publication_material 'Bruker SHELXTL'
_computing_structure_refinement 'SHELXL-2014/7 (Sheldrick, 2014)'
_computing_structure_solution 'SHELXT-2014 (Sheldrick, 2014)'
_diffrn_ambient_temperature 193(2)
_diffrn_measured_fraction_theta_full 1.000
_diffrn_measured_fraction_theta_max 0.995
_diffrn_measurement_device_type 'Bruker APEX-II CCD'
_diffrn_measurement_method '\w scans'
_diffrn_radiation_type MoK\a
_diffrn_radiation_wavelength 0.71073
_diffrn_reflns_av_R_equivalents 0.0315
_diffrn_reflns_av_unetI/netI 0.0546
_diffrn_reflns_Laue_measured_fraction_full 1.000
_diffrn_reflns_Laue_measured_fraction_max 0.995
_diffrn_reflns_limit_h_max 13
_diffrn_reflns_limit_h_min -13
_diffrn_reflns_limit_k_max 27
_diffrn_reflns_limit_k_min -27
_diffrn_reflns_limit_l_max 18
_diffrn_reflns_limit_l_min -18
_diffrn_reflns_number 26909
_diffrn_reflns_point_group_measured_fraction_full 1.000
_diffrn_reflns_point_group_measured_fraction_max 0.987
_diffrn_reflns_theta_full 25.242
_diffrn_reflns_theta_max 28.296
_diffrn_reflns_theta_min 1.501
_exptl_absorpt_coefficient_mu 0.735
_exptl_absorpt_correction_T_max 0.9768
_exptl_absorpt_correction_T_min 0.8533
_exptl_absorpt_correction_type numerical
_exptl_absorpt_process_details 'SADABS 2014/5'
_exptl_crystal_colour orange
_exptl_crystal_density_diffrn 1.407
_exptl_crystal_description fragment
_exptl_crystal_F_000 1248
_exptl_crystal_size_max 0.204
_exptl_crystal_size_mid 0.200
_exptl_crystal_size_min 0.092
_refine_diff_density_max 0.402
_refine_diff_density_min -0.282
_refine_diff_density_rms 0.046
_refine_ls_abs_structure_details
; 
 Flack x determined using 4760 quotients [(I+)-(I-)]/[(I+)+(I-)] 
 (Parsons, Flack and Wagner, Acta Cryst. B69 (2013) 249-259). 
;
_refine_ls_abs_structure_Flack -0.001(5)
_refine_ls_extinction_method none
_refine_ls_goodness_of_fit_ref 1.032
_refine_ls_hydrogen_treatment constr
_refine_ls_matrix_type full
_refine_ls_number_parameters 739
_refine_ls_number_reflns 13810
_refine_ls_number_restraints 1
_refine_ls_restrained_S_all 1.032
_refine_ls_R_factor_all 0.0478
_refine_ls_R_factor_gt 0.0364
_refine_ls_shift/su_max 0.000
_refine_ls_shift/su_mean 0.000
_refine_ls_structure_factor_coef Fsqd
_refine_ls_weighting_details 'w=1/[\s^2^(Fo^2^)+(0.0309P)^2^] where P=(Fo^2^+2Fc^2^)/3'
_refine_ls_weighting_scheme calc
_refine_ls_wR_factor_gt 0.0759
_refine_ls_wR_factor_ref 0.0810
_reflns_Friedel_coverage 0.930
_reflns_Friedel_fraction_full 1.000
_reflns_Friedel_fraction_max 0.978
_reflns_number_gt 11603
_reflns_number_total 13810
_reflns_threshold_expression 'I > 2\s(I)'
_cod_data_source_file jm7b00723_si_002.cif
_cod_data_source_block jcv1502
_cod_depositor_comments 'Adding full bibliography for 1546508.cif.'
_cod_database_code 1546508
_shelx_shelxl_version_number 2014/7
_shelx_space_group_comment
; 
The symmetry employed for this shelxl refinement is uniquely defined 
by the following loop, which should always be used as a source of 
symmetry information in preference to the above space-group names. 
They are only intended as comments. 
;
_shelx_estimated_absorpt_t_min 0.865
_shelx_estimated_absorpt_t_max 0.935

loop_
_space_group_symop_operation_xyz
'x, y, z'
'-x, y+1/2, -z'

loop_
_atom_site_label
_atom_site_type_symbol
_atom_site_fract_x
_atom_site_fract_y
_atom_site_fract_z
_atom_site_U_iso_or_equiv
_atom_site_adp_type
_atom_site_occupancy
_atom_site_site_symmetry_order
_atom_site_calc_flag
_atom_site_refinement_flags_posn
_atom_site_refinement_flags_adp
NiA Ni 0.07177(4) 0.02968(2) 0.33003(3) 0.02672(10) Uani 1 1 d . .
O1A O 0.2218(2) 0.02135(13) 0.25474(16) 0.0353(6) Uani 1 1 d . .
O2A O 0.4360(2) 0.04495(13) 0.24890(19) 0.0421(7) Uani 1 1 d . .
O3A O -0.2850(2) -0.01533(13) 0.4218(2) 0.0430(6) Uani 1 1 d . .
N1A N 0.1725(2) 0.08072(14) 0.4170(2) 0.0256(6) Uani 1 1 d . .
N2A N -0.0871(2) 0.03968(14) 0.39413(19) 0.0270(6) Uani 1 1 d . .
N3A N -0.0199(3) -0.03295(14) 0.2456(2) 0.0325(7) Uani 1 1 d . .
N4A N 0.3848(3) -0.15114(16) 0.5246(3) 0.0480(8) Uani 1 1 d . .
N5A N 0.4211(3) -0.18372(17) 0.5949(3) 0.0466(8) Uani 1 1 d . .
N6A N 0.4464(5) -0.2187(2) 0.6568(3) 0.0763(13) Uani 1 1 d . .
C1A C 0.3295(3) 0.04576(17) 0.2910(3) 0.0311(8) Uani 1 1 d . .
C2A C 0.3193(3) 0.07571(17) 0.3947(2) 0.0278(7) Uani 1 1 d . .
C3A C 0.3952(3) 0.02935(18) 0.4647(2) 0.0293(7) Uani 1 1 d . .
H3A H 0.4873 0.0253 0.4408 0.035 Uiso 1 1 calc R U
H3B H 0.3991 0.0498 0.5308 0.035 Uiso 1 1 calc R U
C4A C 0.3381(3) -0.03852(17) 0.4755(2) 0.0316(8) Uani 1 1 d . .
H4A H 0.2578 -0.0368 0.5171 0.038 Uiso 1 1 calc R U
H4B H 0.3122 -0.0556 0.4099 0.038 Uiso 1 1 calc R U
C5A C 0.4388(4) -0.08343(17) 0.5221(3) 0.0370(8) Uani 1 1 d . .
H5A H 0.5218 -0.0826 0.4835 0.044 Uiso 1 1 calc R U
H5B H 0.4592 -0.0686 0.5899 0.044 Uiso 1 1 calc R U
C6A C 0.3867(3) 0.14256(18) 0.3897(3) 0.0385(9) Uani 1 1 d . .
H6A H 0.4809 0.1368 0.3752 0.046 Uiso 1 1 calc R U
H6B H 0.3452 0.1687 0.3376 0.046 Uiso 1 1 calc R U
H6C H 0.3770 0.1649 0.4531 0.046 Uiso 1 1 calc R U
C7A C 0.1276(3) 0.11224(16) 0.4932(2) 0.0265(7) Uani 1 1 d . .
C8A C 0.2108(3) 0.13310(17) 0.5793(2) 0.0302(7) Uani 1 1 d . .
C9A C 0.2284(4) 0.0876(2) 0.6546(3) 0.0385(9) Uani 1 1 d . .
H9A H 0.1931 0.0449 0.6475 0.046 Uiso 1 1 calc R U
C10A C 0.2970(4) 0.1041(2) 0.7396(3) 0.0525(11) Uani 1 1 d . .
H10A H 0.3082 0.0729 0.7908 0.063 Uiso 1 1 calc R U
C11A C 0.3486(5) 0.1656(2) 0.7499(3) 0.0593(13) Uani 1 1 d . .
H11A H 0.3971 0.1766 0.8077 0.071 Uiso 1 1 calc R U
C12A C 0.3308(4) 0.2116(2) 0.6772(4) 0.0553(12) Uani 1 1 d . .
H12A H 0.3663 0.2541 0.6856 0.066 Uiso 1 1 calc R U
C13A C 0.2608(4) 0.19633(18) 0.5911(3) 0.0400(9) Uani 1 1 d . .
H13A H 0.2474 0.2284 0.5415 0.048 Uiso 1 1 calc R U
C14A C -0.0153(3) 0.12701(17) 0.5035(2) 0.0269(7) Uani 1 1 d . .
C15A C -0.1171(3) 0.09390(16) 0.4521(2) 0.0266(7) Uani 1 1 d . .
C16A C -0.2471(3) 0.11766(18) 0.4579(3) 0.0349(8) Uani 1 1 d . .
H16A H -0.3154 0.0969 0.4211 0.042 Uiso 1 1 calc R U
C17A C -0.2776(4) 0.1707(2) 0.5163(3) 0.0406(9) Uani 1 1 d . .
H17A H -0.3661 0.1863 0.5187 0.049 Uiso 1 1 calc R U
C18A C -0.1802(4) 0.2012(2) 0.5713(3) 0.0428(9) Uani 1 1 d . .
H18A H -0.2019 0.2367 0.6132 0.051 Uiso 1 1 calc R U
C19A C -0.0513(3) 0.17958(18) 0.5647(3) 0.0366(8) Uani 1 1 d . .
H19A H 0.0153 0.2008 0.6027 0.044 Uiso 1 1 calc R U
C20A C -0.1801(3) -0.00735(17) 0.3781(3) 0.0311(7) Uani 1 1 d . .
C21A C -0.1399(3) -0.0557(2) 0.2999(3) 0.0375(8) Uani 1 1 d . .
H21A H -0.2146 -0.0602 0.2517 0.045 Uiso 1 1 calc R U
C22A C -0.1069(4) -0.1235(2) 0.3413(4) 0.0528(11) Uani 1 1 d . .
H22A H -0.1238 -0.1252 0.4131 0.063 Uiso 1 1 calc R U
H22B H -0.1608 -0.1575 0.3084 0.063 Uiso 1 1 calc R U
C23A C 0.0403(4) -0.1335(2) 0.3200(4) 0.0535(11) Uani 1 1 d . .
H23A H 0.0963 -0.1167 0.3745 0.064 Uiso 1 1 calc R U
H23B H 0.0611 -0.1801 0.3088 0.064 Uiso 1 1 calc R U
C24A C 0.0586(4) -0.09386(19) 0.2274(3) 0.0474(10) Uani 1 1 d . .
H24A H 0.1532 -0.0835 0.2168 0.057 Uiso 1 1 calc R U
H24B H 0.0242 -0.1176 0.1691 0.057 Uiso 1 1 calc R U
C25A C -0.0521(4) -0.0014(2) 0.1486(3) 0.0426(9) Uani 1 1 d . .
H25A H -0.1179 -0.0286 0.1133 0.051 Uiso 1 1 calc R U
H25B H 0.0291 0.0001 0.1081 0.051 Uiso 1 1 calc R U
C26A C -0.1061(4) 0.0666(2) 0.1585(3) 0.0383(9) Uani 1 1 d . .
C27A C -0.0182(4) 0.1192(2) 0.1574(3) 0.0466(10) Uani 1 1 d . .
H27A H 0.0733 0.1116 0.1463 0.056 Uiso 1 1 calc R U
C28A C -0.0630(5) 0.1820(2) 0.1725(4) 0.0646(14) Uani 1 1 d . .
H28A H -0.0024 0.2174 0.1712 0.078 Uiso 1 1 calc R U
C29A C -0.1960(6) 0.1935(3) 0.1894(4) 0.0759(16) Uani 1 1 d . .
H29A H -0.2265 0.2367 0.2012 0.091 Uiso 1 1 calc R U
C30A C -0.2836(5) 0.1425(3) 0.1890(4) 0.0690(15) Uani 1 1 d . .
H30A H -0.3750 0.1505 0.1997 0.083 Uiso 1 1 calc R U
C31A C -0.2398(4) 0.0791(2) 0.1730(3) 0.0525(11) Uani 1 1 d . .
H31A H -0.3015 0.0441 0.1721 0.063 Uiso 1 1 calc R U
NiB Ni 0.31066(4) 0.44382(2) 0.16379(3) 0.03096(11) Uani 1 1 d . .
O1B O 0.4583(2) 0.45919(14) 0.24047(17) 0.0409(7) Uani 1 1 d . .
O2B O 0.6751(2) 0.44348(17) 0.25041(18) 0.0486(7) Uani 1 1 d . .
O3B O -0.0521(2) 0.47128(15) 0.0701(2) 0.0515(8) Uani 1 1 d . .
N1B N 0.4205(3) 0.39635(14) 0.0793(2) 0.0269(6) Uani 1 1 d . .
N2B N 0.1544(2) 0.42552(14) 0.1008(2) 0.0312(6) Uani 1 1 d . .
N3B N 0.2128(3) 0.50755(16) 0.2411(2) 0.0416(8) Uani 1 1 d . .
N4B N 0.5939(4) 0.63921(19) -0.0211(3) 0.0612(10) Uani 1 1 d . .
N5B N 0.6325(4) 0.6750(2) -0.0876(3) 0.0602(10) Uani 1 1 d . .
N6B N 0.6582(6) 0.7125(2) -0.1452(3) 0.0874(15) Uani 1 1 d . .
C1B C 0.5693(3) 0.4389(2) 0.2049(3) 0.0366(8) Uani 1 1 d . .
C2B C 0.5654(3) 0.40859(18) 0.1021(3) 0.0321(8) Uani 1 1 d . .
C3B C 0.6318(3) 0.45830(18) 0.0332(3) 0.0362(8) Uani 1 1 d . .
H3C H 0.7239 0.4651 0.0561 0.043 Uiso 1 1 calc R U
H3D H 0.6360 0.4391 -0.0337 0.043 Uiso 1 1 calc R U
C4B C 0.5638(3) 0.5250(2) 0.0257(3) 0.0380(8) Uani 1 1 d . .
H4C H 0.4835 0.5216 -0.0161 0.046 Uiso 1 1 calc R U
H4D H 0.5367 0.5399 0.0920 0.046 Uiso 1 1 calc R U
C5B C 0.6597(4) 0.5738(2) -0.0191(3) 0.0463(10) Uani 1 1 d . .
H5C H 0.7419 0.5759 0.0208 0.056 Uiso 1 1 calc R U
H5D H 0.6832 0.5603 -0.0869 0.056 Uiso 1 1 calc R U
C6B C 0.6446(4) 0.3450(2) 0.1052(3) 0.0459(10) Uani 1 1 d . .
H6D H 0.7376 0.3547 0.1201 0.055 Uiso 1 1 calc R U
H6E H 0.6087 0.3165 0.1565 0.055 Uiso 1 1 calc R U
H6F H 0.6384 0.3231 0.0412 0.055 Uiso 1 1 calc R U
C7B C 0.3818(3) 0.36433(16) 0.0016(2) 0.0272(7) Uani 1 1 d . .
C8B C 0.4674(3) 0.35010(17) -0.0855(2) 0.0297(7) Uani 1 1 d . .
C9B C 0.4638(3) 0.39665(18) -0.1597(3) 0.0341(8) Uani 1 1 d . .
H9B H 0.4161 0.4360 -0.1494 0.041 Uiso 1 1 calc R U
C10B C 0.5280(4) 0.3871(2) -0.2484(3) 0.0420(9) Uani 1 1 d . .
H10B H 0.5230 0.4192 -0.2988 0.050 Uiso 1 1 calc R U
C11B C 0.5988(4) 0.3311(2) -0.2628(3) 0.0449(10) Uani 1 1 d . .
H11B H 0.6441 0.3246 -0.3233 0.054 Uiso 1 1 calc R U
C12B C 0.6051(4) 0.2841(2) -0.1905(3) 0.0477(10) Uani 1 1 d . .
H12B H 0.6557 0.2456 -0.2009 0.057 Uiso 1 1 calc R U
C13B C 0.5373(4) 0.29263(19) -0.1018(3) 0.0403(9) Uani 1 1 d . .
H13B H 0.5390 0.2594 -0.0529 0.048 Uiso 1 1 calc R U
C14B C 0.2433(3) 0.34254(17) -0.0092(2) 0.0296(7) Uani 1 1 d . .
C15B C 0.1352(3) 0.37082(18) 0.0420(2) 0.0298(7) Uani 1 1 d . .
C16B C 0.0110(4) 0.3405(2) 0.0339(3) 0.0416(9) Uani 1 1 d . .
H16B H -0.0614 0.3577 0.0699 0.050 Uiso 1 1 calc R U
C17B C -0.0088(4) 0.2865(2) -0.0249(3) 0.0493(11) Uani 1 1 d . .
H17B H -0.0938 0.2668 -0.0283 0.059 Uiso 1 1 calc R U
C18B C 0.0940(4) 0.2611(2) -0.0789(3) 0.0484(10) Uani 1 1 d . .
H18B H 0.0799 0.2245 -0.1207 0.058 Uiso 1 1 calc R U
C19B C 0.2181(4) 0.28921(18) -0.0716(3) 0.0390(8) Uani 1 1 d . .
H19B H 0.2884 0.2720 -0.1099 0.047 Uiso 1 1 calc R U
C20B C 0.0533(4) 0.46839(19) 0.1145(3) 0.0369(9) Uani 1 1 d . .
C21B C 0.0809(4) 0.5192(2) 0.1931(3) 0.0479(10) Uani 1 1 d . .
H21B H 0.0101 0.5171 0.2442 0.058 Uiso 1 1 calc R U
C22B C 0.0862(6) 0.5884(2) 0.1499(4) 0.0767(17) Uani 1 1 d . .
H22C H 0.0434 0.5899 0.0841 0.092 Uiso 1 1 calc R U
H22D H 0.0418 0.6200 0.1939 0.092 Uiso 1 1 calc R U
C23B C 0.2327(6) 0.6026(2) 0.1426(4) 0.0771(17) Uani 1 1 d . .
H23C H 0.2724 0.5814 0.0843 0.093 Uiso 1 1 calc R U
H23D H 0.2502 0.6501 0.1401 0.093 Uiso 1 1 calc R U
C24B C 0.2824(5) 0.5730(2) 0.2368(4) 0.0599(12) Uani 1 1 d . .
H24C H 0.2587 0.6004 0.2941 0.072 Uiso 1 1 calc R U
H24D H 0.3797 0.5674 0.2353 0.072 Uiso 1 1 calc R U
C25B C 0.2002(4) 0.4851(2) 0.3459(3) 0.0512(11) Uani 1 1 d . .
H25C H 0.2892 0.4842 0.3767 0.061 Uiso 1 1 calc R U
H25D H 0.1458 0.5170 0.3826 0.061 Uiso 1 1 calc R U
C26B C 0.1388(4) 0.4192(2) 0.3551(3) 0.0481(11) Uani 1 1 d . .
C27B C 0.2107(5) 0.3629(3) 0.3417(3) 0.0626(14) Uani 1 1 d . .
H27B H 0.3026 0.3660 0.3278 0.075 Uiso 1 1 calc R U
C28B C 0.1537(6) 0.3026(3) 0.3480(4) 0.0804(18) Uani 1 1 d . .
H28B H 0.2056 0.2646 0.3373 0.096 Uiso 1 1 calc R U
C29B C 0.0217(6) 0.2969(3) 0.3696(4) 0.0806(17) Uani 1 1 d . .
H29B H -0.0185 0.2550 0.3738 0.097 Uiso 1 1 calc R U
C30B C -0.0507(6) 0.3514(4) 0.3849(5) 0.099(2) Uani 1 1 d . .
H30B H -0.1421 0.3477 0.4004 0.118 Uiso 1 1 calc R U
C31B C 0.0063(5) 0.4118(3) 0.3785(5) 0.0805(18) Uani 1 1 d . .
H31B H -0.0461 0.4494 0.3902 0.097 Uiso 1 1 calc R U

loop_
_atom_site_aniso_label
_atom_site_aniso_U_11
_atom_site_aniso_U_22
_atom_site_aniso_U_33
_atom_site_aniso_U_23
_atom_site_aniso_U_13
_atom_site_aniso_U_12
NiA 0.0226(2) 0.0334(2) 0.0241(2) -0.00223(19) -0.00057(15) -0.00192(19)
O1A 0.0288(12) 0.0505(16) 0.0265(12) -0.0060(12) 0.0021(9) -0.0008(12)
O2A 0.0281(13) 0.0583(19) 0.0399(14) 0.0005(13) 0.0101(11) -0.0001(12)
O3A 0.0295(13) 0.0458(16) 0.0538(17) 0.0010(13) 0.0057(12) -0.0097(12)
N1A 0.0204(13) 0.0301(15) 0.0263(14) 0.0012(12) -0.0001(11) -0.0006(11)
N2A 0.0217(12) 0.0330(16) 0.0262(13) -0.0012(12) -0.0014(10) -0.0013(11)
N3A 0.0304(15) 0.0358(16) 0.0312(15) -0.0048(12) -0.0037(12) -0.0012(12)
N4A 0.058(2) 0.0413(19) 0.045(2) 0.0084(16) -0.0108(17) -0.0071(16)
N5A 0.051(2) 0.0385(19) 0.051(2) 0.0011(17) 0.0013(17) 0.0030(16)
N6A 0.112(4) 0.046(3) 0.071(3) 0.020(2) -0.016(3) 0.008(2)
C1A 0.0248(16) 0.036(2) 0.0322(18) 0.0042(14) 0.0016(14) 0.0023(14)
C2A 0.0175(15) 0.0361(18) 0.0299(17) 0.0016(14) 0.0033(12) -0.0016(13)
C3A 0.0202(14) 0.0367(18) 0.0310(17) -0.0017(17) -0.0028(12) 0.0003(15)
C4A 0.0266(16) 0.040(2) 0.0283(17) 0.0011(14) 0.0038(13) 0.0001(14)
C5A 0.040(2) 0.041(2) 0.0301(19) 0.0047(16) 0.0004(15) -0.0022(16)
C6A 0.0274(18) 0.038(2) 0.050(2) 0.0024(17) 0.0013(16) -0.0047(15)
C7A 0.0291(17) 0.0264(17) 0.0242(16) 0.0010(13) 0.0016(13) -0.0005(13)
C8A 0.0257(16) 0.0362(19) 0.0287(17) -0.0068(15) -0.0030(13) 0.0029(14)
C9A 0.041(2) 0.044(2) 0.0303(19) -0.0059(16) -0.0043(16) 0.0076(17)
C10A 0.062(3) 0.060(3) 0.035(2) -0.009(2) -0.011(2) 0.020(2)
C11A 0.064(3) 0.067(3) 0.046(3) -0.025(2) -0.028(2) 0.021(2)
C12A 0.050(3) 0.046(3) 0.070(3) -0.027(2) -0.016(2) -0.002(2)
C13A 0.0335(19) 0.036(2) 0.051(2) -0.0082(18) -0.0067(17) -0.0002(16)
C14A 0.0248(16) 0.0296(18) 0.0263(16) 0.0011(14) -0.0001(13) -0.0018(13)
C15A 0.0233(16) 0.0317(18) 0.0249(16) 0.0041(13) 0.0008(13) -0.0018(13)
C16A 0.0252(17) 0.040(2) 0.039(2) 0.0044(16) -0.0002(15) -0.0006(15)
C17A 0.0276(19) 0.045(2) 0.049(2) 0.0011(18) 0.0058(16) 0.0064(16)
C18A 0.035(2) 0.044(2) 0.050(2) -0.0100(18) 0.0074(17) 0.0061(17)
C19A 0.0319(19) 0.040(2) 0.038(2) -0.0087(17) 0.0030(15) 0.0000(16)
C20A 0.0219(16) 0.0361(19) 0.0353(19) 0.0041(15) -0.0053(14) -0.0033(14)
C21A 0.0323(17) 0.041(2) 0.0388(19) -0.0028(18) -0.0054(14) -0.0092(17)
C22A 0.058(3) 0.034(2) 0.066(3) -0.001(2) 0.004(2) -0.007(2)
C23A 0.059(3) 0.035(2) 0.066(3) -0.003(2) -0.006(2) -0.002(2)
C24A 0.045(2) 0.039(2) 0.057(3) -0.013(2) 0.000(2) 0.0050(18)
C25A 0.047(2) 0.055(2) 0.0255(19) -0.0043(17) -0.0073(16) -0.0044(19)
C26A 0.040(2) 0.050(2) 0.0252(18) 0.0045(16) -0.0066(15) -0.0010(18)
C27A 0.043(2) 0.053(3) 0.044(2) 0.016(2) -0.0022(18) -0.002(2)
C28A 0.071(3) 0.047(3) 0.076(4) 0.025(2) -0.002(3) -0.004(2)
C29A 0.082(4) 0.059(3) 0.086(4) 0.032(3) 0.002(3) 0.024(3)
C30A 0.052(3) 0.082(4) 0.074(3) 0.032(3) 0.002(2) 0.023(3)
C31A 0.037(2) 0.066(3) 0.055(3) 0.017(2) -0.0082(19) -0.002(2)
NiB 0.0253(2) 0.0430(3) 0.0245(2) -0.0033(2) -0.00025(16) 0.0028(2)
O1B 0.0323(13) 0.0642(19) 0.0263(12) -0.0072(12) -0.0033(10) -0.0004(12)
O2B 0.0334(13) 0.0723(19) 0.0398(14) 0.0048(16) -0.0134(11) -0.0053(15)
O3B 0.0255(13) 0.082(2) 0.0469(16) 0.0038(15) -0.0023(12) 0.0130(13)
N1B 0.0203(13) 0.0347(16) 0.0256(14) 0.0015(12) 0.0010(10) 0.0008(11)
N2B 0.0211(13) 0.0462(18) 0.0264(14) 0.0007(12) 0.0034(11) 0.0034(12)
N3B 0.0414(17) 0.050(2) 0.0333(17) -0.0081(14) 0.0017(14) 0.0077(15)
N4B 0.085(3) 0.048(2) 0.050(2) 0.0017(19) 0.015(2) -0.009(2)
N5B 0.081(3) 0.055(2) 0.044(2) -0.004(2) -0.001(2) -0.011(2)
N6B 0.144(5) 0.065(3) 0.053(3) 0.015(2) -0.001(3) -0.015(3)
C1B 0.0292(17) 0.046(2) 0.0347(18) 0.0047(18) -0.0014(14) -0.0035(17)
C2B 0.0189(15) 0.046(2) 0.0318(19) 0.0011(16) -0.0032(13) 0.0012(14)
C3B 0.0235(16) 0.049(2) 0.0361(19) 0.0020(16) 0.0013(14) -0.0050(15)
C4B 0.0323(17) 0.051(2) 0.0308(17) 0.0015(18) -0.0052(14) -0.0058(18)
C5B 0.051(2) 0.055(3) 0.032(2) -0.0021(18) 0.0043(18) -0.009(2)
C6B 0.033(2) 0.055(3) 0.050(2) 0.0016(19) -0.0027(18) 0.0121(18)
C7B 0.0287(17) 0.0277(17) 0.0251(16) 0.0032(13) 0.0006(13) 0.0026(14)
C8B 0.0262(17) 0.0347(19) 0.0281(17) -0.0028(14) 0.0014(13) -0.0004(14)
C9B 0.0342(19) 0.0348(19) 0.0334(19) 0.0002(15) -0.0004(15) -0.0012(15)
C10B 0.049(2) 0.044(2) 0.033(2) -0.0005(17) 0.0062(17) -0.0082(18)
C11B 0.043(2) 0.053(3) 0.038(2) -0.0051(19) 0.0130(18) -0.0008(19)
C12B 0.042(2) 0.048(2) 0.053(3) -0.013(2) 0.0047(19) 0.0124(19)
C13B 0.046(2) 0.034(2) 0.041(2) -0.0010(17) 0.0026(17) 0.0080(17)
C14B 0.0281(17) 0.0348(19) 0.0257(17) 0.0050(14) 0.0003(13) 0.0018(14)
C15B 0.0272(17) 0.041(2) 0.0208(16) 0.0072(14) -0.0006(13) -0.0018(14)
C16B 0.0297(19) 0.057(3) 0.038(2) 0.0092(19) 0.0010(16) -0.0099(17)
C17B 0.037(2) 0.062(3) 0.049(3) 0.010(2) -0.0031(19) -0.022(2)
C18B 0.053(3) 0.041(2) 0.051(3) -0.0022(19) -0.008(2) -0.018(2)
C19B 0.042(2) 0.038(2) 0.037(2) -0.0037(16) 0.0001(16) -0.0053(17)
C20B 0.0293(18) 0.055(2) 0.0264(18) 0.0051(16) 0.0060(14) 0.0069(16)
C21B 0.040(2) 0.062(3) 0.042(2) -0.007(2) 0.0031(16) 0.021(2)
C22B 0.095(4) 0.055(3) 0.080(4) -0.009(3) -0.022(3) 0.025(3)
C23B 0.114(5) 0.042(3) 0.075(4) 0.004(3) -0.001(4) 0.001(3)
C24B 0.067(3) 0.046(3) 0.067(3) -0.020(2) 0.002(2) 0.002(2)
C25B 0.051(3) 0.072(3) 0.031(2) -0.011(2) 0.0034(18) 0.013(2)
C26B 0.044(2) 0.074(3) 0.0266(19) 0.0021(19) 0.0069(16) 0.017(2)
C27B 0.055(3) 0.081(4) 0.052(3) 0.027(3) 0.015(2) 0.031(3)
C28B 0.106(5) 0.074(4) 0.062(3) 0.021(3) 0.027(3) 0.041(4)
C29B 0.094(4) 0.074(4) 0.074(4) 0.021(3) 0.014(3) 0.000(3)
C30B 0.056(3) 0.105(5) 0.135(6) 0.030(5) 0.026(4) 0.004(4)
C31B 0.052(3) 0.080(4) 0.111(5) 0.019(3) 0.032(3) 0.022(3)

loop_
_atom_type_symbol
_atom_type_description
_atom_type_scat_dispersion_real
_atom_type_scat_dispersion_imag
_atom_type_scat_source
C C 0.0033 0.0016 'International Tables Vol C Tables 4.2.6.8 and 6.1.1.4'
H H 0.0000 0.0000 'International Tables Vol C Tables 4.2.6.8 and 6.1.1.4'
N N 0.0061 0.0033 'International Tables Vol C Tables 4.2.6.8 and 6.1.1.4'
O O 0.0106 0.0060 'International Tables Vol C Tables 4.2.6.8 and 6.1.1.4'
Ni Ni 0.3393 1.1124 'International Tables Vol C Tables 4.2.6.8 and 6.1.1.4'

loop_
_geom_angle_atom_site_label_1
_geom_angle_atom_site_label_2
_geom_angle_atom_site_label_3
_geom_angle
O1A NiA N2A 174.42(11)
O1A NiA N1A 87.44(11)
N2A NiA N1A 96.44(11)
O1A NiA N3A 90.15(11)
N2A NiA N3A 86.47(12)
N1A NiA N3A 172.67(12)
C1A O1A NiA 116.5(2)
C7A N1A C2A 122.4(3)
C7A N1A NiA 125.9(2)
C2A N1A NiA 111.4(2)
C20A N2A C15A 120.1(3)
C20A N2A NiA 116.6(2)
C15A N2A NiA 123.2(2)
C21A N3A C24A 104.6(3)
C21A N3A C25A 113.2(3)
C24A N3A C25A 109.1(3)
C21A N3A NiA 107.4(2)
C24A N3A NiA 113.2(2)
C25A N3A NiA 109.4(2)
N5A N4A C5A 114.8(3)
N6A N5A N4A 173.1(5)
O2A C1A O1A 124.0(3)
O2A C1A C2A 119.7(3)
O1A C1A C2A 116.3(3)
N1A C2A C6A 112.5(3)
N1A C2A C1A 106.2(2)
C6A C2A C1A 106.6(3)
N1A C2A C3A 113.7(3)
C6A C2A C3A 111.0(3)
C1A C2A C3A 106.4(3)
C4A C3A C2A 115.9(3)
C5A C4A C3A 110.2(3)
N4A C5A C4A 109.4(3)
N1A C7A C14A 121.3(3)
N1A C7A C8A 124.4(3)
C14A C7A C8A 114.3(3)
C9A C8A C13A 119.4(3)
C9A C8A C7A 116.7(3)
C13A C8A C7A 123.7(3)
C10A C9A C8A 120.5(4)
C11A C10A C9A 119.9(4)
C10A C11A C12A 120.5(4)
C11A C12A C13A 120.7(4)
C12A C13A C8A 118.9(4)
C19A C14A C15A 118.0(3)
C19A C14A C7A 117.8(3)
C15A C14A C7A 124.2(3)
N2A C15A C16A 120.9(3)
N2A C15A C14A 120.1(3)
C16A C15A C14A 118.9(3)
C17A C16A C15A 121.1(3)
C18A C17A C16A 120.4(3)
C19A C18A C17A 119.4(4)
C18A C19A C14A 122.0(3)
O3A C20A N2A 127.8(3)
O3A C20A C21A 119.2(3)
N2A C20A C21A 112.9(3)
N3A C21A C20A 111.3(3)
N3A C21A C22A 106.7(3)
C20A C21A C22A 113.3(3)
C23A C22A C21A 105.2(3)
C24A C23A C22A 102.0(4)
N3A C24A C23A 104.1(3)
N3A C25A C26A 113.5(3)
C31A C26A C27A 118.5(4)
C31A C26A C25A 122.5(4)
C27A C26A C25A 118.9(3)
C28A C27A C26A 120.7(4)
C27A C28A C29A 120.2(5)
C30A C29A C28A 119.7(5)
C29A C30A C31A 120.6(5)
C26A C31A C30A 120.3(4)
N2B NiB O1B 173.35(12)
N2B NiB N1B 96.87(12)
O1B NiB N1B 87.36(11)
N2B NiB N3B 87.19(13)
O1B NiB N3B 89.56(12)
N1B NiB N3B 169.19(13)
C1B O1B NiB 115.8(2)
C7B N1B C2B 122.3(3)
C7B N1B NiB 125.6(2)
C2B N1B NiB 111.4(2)
C20B N2B C15B 119.8(3)
C20B N2B NiB 116.7(2)
C15B N2B NiB 123.5(2)
C21B N3B C25B 112.4(3)
C21B N3B C24B 104.7(3)
C25B N3B C24B 110.5(3)
C21B N3B NiB 108.9(2)
C25B N3B NiB 110.5(3)
C24B N3B NiB 109.7(3)
N5B N4B C5B 113.9(4)
N6B N5B N4B 172.6(6)
O2B C1B O1B 122.6(3)
O2B C1B C2B 120.4(3)
O1B C1B C2B 117.0(3)
N1B C2B C1B 105.9(3)
N1B C2B C6B 111.7(3)
C1B C2B C6B 108.0(3)
N1B C2B C3B 114.1(3)
C1B C2B C3B 106.0(3)
C6B C2B C3B 110.6(3)
C4B C3B C2B 115.8(3)
C5B C4B C3B 109.1(3)
N4B C5B C4B 108.2(3)
N1B C7B C14B 121.0(3)
N1B C7B C8B 124.5(3)
C14B C7B C8B 114.4(3)
C9B C8B C13B 118.6(3)
C9B C8B C7B 115.2(3)
C13B C8B C7B 125.9(3)
C10B C9B C8B 121.5(3)
C11B C10B C9B 119.4(4)
C10B C11B C12B 120.5(4)
C11B C12B C13B 120.3(4)
C8B C13B C12B 119.6(4)
C19B C14B C15B 118.3(3)
C19B C14B C7B 117.7(3)
C15B C14B C7B 124.0(3)
N2B C15B C16B 121.7(3)
N2B C15B C14B 120.3(3)
C16B C15B C14B 118.0(3)
C17B C16B C15B 121.9(4)
C18B C17B C16B 120.3(4)
C17B C18B C19B 119.3(4)
C18B C19B C14B 122.0(4)
O3B C20B N2B 128.0(4)
O3B C20B C21B 118.1(3)
N2B C20B C21B 113.8(3)
N3B C21B C20B 111.0(3)
N3B C21B C22B 106.3(4)
C20B C21B C22B 111.9(4)
C23B C22B C21B 103.8(4)
C24B C23B C22B 101.0(5)
C23B C24B N3B 103.8(4)
C26B C25B N3B 113.2(3)
C27B C26B C31B 116.7(5)
C27B C26B C25B 121.9(4)
C31B C26B C25B 121.4(4)
C28B C27B C26B 121.9(5)
C27B C28B C29B 120.1(5)
C30B C29B C28B 119.2(6)
C29B C30B C31B 120.7(5)
C30B C31B C26B 121.4(5)

loop_
_geom_bond_atom_site_label_1
_geom_bond_atom_site_label_2
_geom_bond_distance
NiA O1A 1.839(2)
NiA N2A 1.840(3)
NiA N1A 1.874(3)
NiA N3A 1.952(3)
O1A C1A 1.292(4)
O2A C1A 1.220(4)
O3A C20A 1.227(4)
N1A C7A 1.303(4)
N1A C2A 1.517(4)
N2A C20A 1.363(4)
N2A C15A 1.396(4)
N3A C21A 1.496(4)
N3A C24A 1.500(5)
N3A C25A 1.501(5)
N4A N5A 1.219(5)
N4A C5A 1.492(5)
N5A N6A 1.134(5)
C1A C2A 1.539(5)
C2A C6A 1.532(5)
C2A C3A 1.545(4)
C3A C4A 1.514(5)
C4A C5A 1.508(5)
C7A C14A 1.482(5)
C7A C8A 1.498(4)
C8A C9A 1.394(5)
C8A C13A 1.400(5)
C9A C10A 1.386(5)
C10A C11A 1.370(7)
C11A C12A 1.375(7)
C12A C13A 1.397(5)
C14A C19A 1.409(5)
C14A C15A 1.414(4)
C15A C16A 1.403(4)
C16A C17A 1.381(5)
C17A C18A 1.381(5)
C18A C19A 1.378(5)
C20A C21A 1.509(5)
C21A C22A 1.536(6)
C22A C23A 1.529(6)
C23A C24A 1.509(6)
C25A C26A 1.502(5)
C26A C31A 1.389(6)
C26A C27A 1.397(6)
C27A C28A 1.381(7)
C28A C29A 1.384(7)
C29A C30A 1.370(7)
C30A C31A 1.391(7)
NiB N2B 1.830(3)
NiB O1B 1.842(2)
NiB N1B 1.872(3)
NiB N3B 1.948(3)
O1B C1B 1.291(4)
O2B C1B 1.235(4)
O3B C20B 1.222(4)
N1B C7B 1.301(4)
N1B C2B 1.515(4)
N2B C20B 1.361(4)
N2B C15B 1.389(4)
N3B C21B 1.499(5)
N3B C25B 1.500(5)
N3B C24B 1.516(5)
N4B N5B 1.228(5)
N4B C5B 1.496(6)
N5B N6B 1.128(5)
C1B C2B 1.528(5)
C2B C6B 1.530(5)
C2B C3B 1.538(5)
C3B C4B 1.534(5)
C4B C5B 1.521(5)
C7B C14B 1.475(5)
C7B C8B 1.496(4)
C8B C9B 1.388(5)
C8B C13B 1.392(5)
C9B C10B 1.384(5)
C10B C11B 1.367(6)
C11B C12B 1.377(6)
C12B C13B 1.399(5)
C14B C19B 1.405(5)
C14B C15B 1.421(5)
C15B C16B 1.403(5)
C16B C17B 1.378(6)
C17B C18B 1.376(6)
C18B C19B 1.382(5)
C20B C21B 1.515(5)
C21B C22B 1.536(7)
C22B C23B 1.511(8)
C23B C24B 1.499(7)
C25B C26B 1.492(6)
C26B C27B 1.376(6)
C26B C31B 1.385(6)
C27B C28B 1.366(8)
C28B C29B 1.372(8)
C29B C30B 1.352(8)
C30B C31B 1.369(8)

loop_
_geom_torsion_atom_site_label_1
_geom_torsion_atom_site_label_2
_geom_torsion_atom_site_label_3
_geom_torsion_atom_site_label_4
_geom_torsion
N2A NiA O1A C1A 139.9(12)
N1A NiA O1A C1A 5.7(3)
N3A NiA O1A C1A -167.4(3)
O1A NiA N1A C7A 173.7(3)
N2A NiA N1A C7A -2.3(3)
N3A NiA N1A C7A -115.4(9)
O1A NiA N1A C2A -12.4(2)
N2A NiA N1A C2A 171.6(2)
N3A NiA N1A C2A 58.6(10)
O1A NiA N2A C20A 69.2(14)
N1A NiA N2A C20A -156.9(2)
N3A NiA N2A C20A 16.4(2)
O1A NiA N2A C15A -107.1(13)
N1A NiA N2A C15A 26.8(3)
N3A NiA N2A C15A -159.9(2)
O1A NiA N3A C21A 163.6(2)
N2A NiA N3A C21A -20.8(2)
N1A NiA N3A C21A 92.8(10)
O1A NiA N3A C24A 48.6(3)
N2A NiA N3A C24A -135.8(3)
N1A NiA N3A C24A -22.1(11)
O1A NiA N3A C25A -73.2(2)
N2A NiA N3A C25A 102.3(2)
N1A NiA N3A C25A -144.0(9)
C5A N4A N5A N6A 175(4)
NiA O1A C1A O2A -178.7(3)
NiA O1A C1A C2A 2.8(4)
C7A N1A C2A C6A -54.1(4)
NiA N1A C2A C6A 131.7(3)
C7A N1A C2A C1A -170.3(3)
NiA N1A C2A C1A 15.5(3)
C7A N1A C2A C3A 73.1(4)
NiA N1A C2A C3A -101.1(3)
O2A C1A C2A N1A 169.4(3)
O1A C1A C2A N1A -12.0(4)
O2A C1A C2A C6A 49.3(4)
O1A C1A C2A C6A -132.1(3)
O2A C1A C2A C3A -69.2(4)
O1A C1A C2A C3A 109.4(3)
N1A C2A C3A C4A 52.2(4)
C6A C2A C3A C4A -179.8(3)
C1A C2A C3A C4A -64.3(3)
C2A C3A C4A C5A 164.6(3)
N5A N4A C5A C4A -147.5(4)
C3A C4A C5A N4A -175.4(3)
C2A N1A C7A C14A 168.4(3)
NiA N1A C7A C14A -18.3(4)
C2A N1A C7A C8A -15.2(5)
NiA N1A C7A C8A 158.1(3)
N1A C7A C8A C9A -86.3(4)
C14A C7A C8A C9A 90.3(4)
N1A C7A C8A C13A 99.3(4)
C14A C7A C8A C13A -84.1(4)
C13A C8A C9A C10A -1.3(5)
C7A C8A C9A C10A -176.0(3)
C8A C9A C10A C11A -0.3(6)
C9A C10A C11A C12A 1.3(7)
C10A C11A C12A C13A -0.6(7)
C11A C12A C13A C8A -1.0(6)
C9A C8A C13A C12A 1.9(5)
C7A C8A C13A C12A 176.2(3)
N1A C7A C14A C19A -157.2(3)
C8A C7A C14A C19A 26.1(4)
N1A C7A C14A C15A 19.5(5)
C8A C7A C14A C15A -157.2(3)
C20A N2A C15A C16A -29.1(5)
NiA N2A C15A C16A 147.0(3)
C20A N2A C15A C14A 152.9(3)
NiA N2A C15A C14A -30.9(4)
C19A C14A C15A N2A -177.1(3)
C7A C14A C15A N2A 6.3(5)
C19A C14A C15A C16A 4.9(5)
C7A C14A C15A C16A -171.8(3)
N2A C15A C16A C17A 179.0(3)
C14A C15A C16A C17A -3.0(5)
C15A C16A C17A C18A -0.7(6)
C16A C17A C18A C19A 2.2(6)
C17A C18A C19A C14A -0.1(6)
C15A C14A C19A C18A -3.5(5)
C7A C14A C19A C18A 173.4(4)
C15A N2A C20A O3A -13.7(5)
NiA N2A C20A O3A 169.9(3)
C15A N2A C20A C21A 169.6(3)
NiA N2A C20A C21A -6.8(4)
C24A N3A C21A C20A 142.4(3)
C25A N3A C21A C20A -98.9(3)
NiA N3A C21A C20A 21.9(3)
C24A N3A C21A C22A 18.4(4)
C25A N3A C21A C22A 137.0(3)
NiA N3A C21A C22A -102.2(3)
O3A C20A C21A N3A 172.1(3)
N2A C20A C21A N3A -10.9(4)
O3A C20A C21A C22A -67.7(4)
N2A C20A C21A C22A 109.3(3)
N3A C21A C22A C23A 7.3(4)
C20A C21A C22A C23A -115.5(4)
C21A C22A C23A C24A -29.8(4)
C21A N3A C24A C23A -37.8(4)
C25A N3A C24A C23A -159.1(3)
NiA N3A C24A C23A 78.9(3)
C22A C23A C24A N3A 41.7(4)
C21A N3A C25A C26A 75.7(4)
C24A N3A C25A C26A -168.3(3)
NiA N3A C25A C26A -43.9(4)
N3A C25A C26A C31A -86.1(4)
N3A C25A C26A C27A 91.0(4)
C31A C26A C27A C28A 1.2(6)
C25A C26A C27A C28A -175.9(4)
C26A C27A C28A C29A 0.4(7)
C27A C28A C29A C30A -1.4(8)
C28A C29A C30A C31A 0.9(8)
C27A C26A C31A C30A -1.8(6)
C25A C26A C31A C30A 175.2(4)
C29A C30A C31A C26A 0.8(7)
N2B NiB O1B C1B 135.5(11)
N1B NiB O1B C1B 5.8(3)
N3B NiB O1B C1B -163.8(3)
N2B NiB N1B C7B 1.5(3)
O1B NiB N1B C7B 176.3(3)
N3B NiB N1B C7B -110.1(7)
N2B NiB N1B C2B 171.9(2)
O1B NiB N1B C2B -13.3(2)
N3B NiB N1B C2B 60.3(7)
O1B NiB N2B C20B 74.3(12)
N1B NiB N2B C20B -156.5(2)
N3B NiB N2B C20B 13.4(3)
O1B NiB N2B C15B -105.1(11)
N1B NiB N2B C15B 24.2(3)
N3B NiB N2B C15B -165.9(3)
N2B NiB N3B C21B -13.9(3)
O1B NiB N3B C21B 171.9(3)
N1B NiB N3B C21B 98.4(7)
N2B NiB N3B C25B 110.0(3)
O1B NiB N3B C25B -64.2(3)
N1B NiB N3B C25B -137.6(6)
N2B NiB N3B C24B -128.0(3)
O1B NiB N3B C24B 57.9(3)
N1B NiB N3B C24B -15.6(8)
C5B N4B N5B N6B 177(4)
NiB O1B C1B O2B -176.8(3)
NiB O1B C1B C2B 3.5(4)
C7B N1B C2B C1B -172.4(3)
NiB N1B C2B C1B 16.8(3)
C7B N1B C2B C6B -55.1(4)
NiB N1B C2B C6B 134.1(3)
C7B N1B C2B C3B 71.3(4)
NiB N1B C2B C3B -99.5(3)
O2B C1B C2B N1B 167.0(4)
O1B C1B C2B N1B -13.3(4)
O2B C1B C2B C6B 47.3(5)
O1B C1B C2B C6B -133.1(4)
O2B C1B C2B C3B -71.3(4)
O1B C1B C2B C3B 108.3(4)
N1B C2B C3B C4B 54.6(4)
C1B C2B C3B C4B -61.6(4)
C6B C2B C3B C4B -178.4(3)
C2B C3B C4B C5B 163.5(3)
N5B N4B C5B C4B -151.7(4)
C3B C4B C5B N4B -177.2(3)
C2B N1B C7B C14B 168.4(3)
NiB N1B C7B C14B -22.2(4)
C2B N1B C7B C8B -15.5(5)
NiB N1B C7B C8B 153.9(3)
N1B C7B C8B C9B -90.5(4)
C14B C7B C8B C9B 85.7(4)
N1B C7B C8B C13B 96.3(4)
C14B C7B C8B C13B -87.5(4)
C13B C8B C9B C10B -0.2(5)
C7B C8B C9B C10B -173.9(3)
C8B C9B C10B C11B -1.2(5)
C9B C10B C11B C12B 0.8(6)
C10B C11B C12B C13B 0.9(6)
C9B C8B C13B C12B 1.9(5)
C7B C8B C13B C12B 174.9(3)
C11B C12B C13B C8B -2.3(6)
N1B C7B C14B C19B -156.2(3)
C8B C7B C14B C19B 27.4(4)
N1B C7B C14B C15B 21.7(5)
C8B C7B C14B C15B -154.7(3)
C20B N2B C15B C16B -30.7(5)
NiB N2B C15B C16B 148.6(3)
C20B N2B C15B C14B 151.6(3)
NiB N2B C15B C14B -29.1(4)
C19B C14B C15B N2B -176.9(3)
C7B C14B C15B N2B 5.2(5)
C19B C14B C15B C16B 5.3(5)
C7B C14B C15B C16B -172.6(3)
N2B C15B C16B C17B 179.5(3)
C14B C15B C16B C17B -2.8(5)
C15B C16B C17B C18B -0.7(6)
C16B C17B C18B C19B 1.5(6)
C17B C18B C19B C14B 1.2(6)
C15B C14B C19B C18B -4.7(5)
C7B C14B C19B C18B 173.4(3)
C15B N2B C20B O3B -11.7(6)
NiB N2B C20B O3B 168.9(3)
C15B N2B C20B C21B 170.4(3)
NiB N2B C20B C21B -9.0(4)
C25B N3B C21B C20B -110.6(4)
C24B N3B C21B C20B 129.5(4)
NiB N3B C21B C20B 12.2(4)
C25B N3B C21B C22B 127.6(4)
C24B N3B C21B C22B 7.6(4)
NiB N3B C21B C22B -109.6(3)
O3B C20B C21B N3B 178.9(3)
N2B C20B C21B N3B -3.0(5)
O3B C20B C21B C22B -62.6(5)
N2B C20B C21B C22B 115.6(4)
N3B C21B C22B C23B 20.0(5)
C20B C21B C22B C23B -101.2(5)
C21B C22B C23B C24B -39.8(5)
C22B C23B C24B N3B 45.1(5)
C21B N3B C24B C23B -32.9(4)
C25B N3B C24B C23B -154.2(4)
NiB N3B C24B C23B 83.8(4)
C21B N3B C25B C26B 66.5(4)
C24B N3B C25B C26B -176.9(3)
NiB N3B C25B C26B -55.4(4)
N3B C25B C26B C27B 80.9(5)
N3B C25B C26B C31B -99.7(5)
C31B C26B C27B C28B 2.0(7)
C25B C26B C27B C28B -178.5(4)
C26B C27B C28B C29B -1.1(8)
C27B C28B C29B C30B -0.2(9)
C28B C29B C30B C31B 0.4(10)
C29B C30B C31B C26B 0.7(11)
C27B C26B C31B C30B -1.8(8)
C25B C26B C31B C30B 178.6(6)
